data_4088431
loop_
_publ_author_name
'Lin, Ya-Fan'
'Shen, Chao-Tang'
'Hsiao, Yu-Ting'
'Liu, Yi-Hung'
'Peng, Shie-Ming'
'Chiu, Ching-Wen'

_publ_section_title
;
 Mechanistic Studies on the Rearrangement of a Boron Cation: From a
 nido-Carborane to a Planar Boracycle
;
_journal_issue 10
_journal_name_full Organometallics
_journal_page_first 1464
_journal_paper_doi 10.1021/acs.organomet.6b00077
_journal_volume 35
_journal_year 2016
_chemical_formula_sum 'C55.25 H40 B2 Cl0.75 F20 N2'
_chemical_formula_weight 1160.10
_space_group_IT_number 14
_space_group_name_Hall '-P 2ybc'
_space_group_name_H-M_alt 'P 1 21/c 1'
_symmetry_cell_setting monoclinic
_symmetry_space_group_name_H-M 'P 1 21/c 1'
_atom_sites_solution_hydrogens geom
_atom_sites_solution_primary direct
_atom_sites_solution_secondary difmap
_audit_creation_method SHELXL-97
_cell_angle_alpha 90.00
_cell_angle_beta 111.885(7)
_cell_angle_gamma 90.00
_cell_formula_units_Z 4
_cell_length_a 18.2642(10)
_cell_length_b 17.8075(6)
_cell_length_c 17.0768(10)
_cell_measurement_reflns_used 4677
_cell_measurement_temperature 150(2)
_cell_measurement_theta_max 72.3220
_cell_measurement_theta_min 3.7080
_cell_volume 5153.8(5)
_computing_cell_refinement
; 
CrysAlisPro, Agilent Technologies, 
Version 1.171.37.35 (release 13-08-2014 CrysAlis171 .NET) 
(compiled Aug 13 2014,18:06:01) 
Empirical absorption correction using spherical harmonics, 
 implemented in SCALE3 ABSPACK scaling algorithm. 
;
_computing_data_collection
; 
CrysAlisPro, Agilent Technologies, 
Version 1.171.37.35 (release 13-08-2014 CrysAlis171 .NET) 
(compiled Aug 13 2014,18:06:01) 
Empirical absorption correction using spherical harmonics, 
 implemented in SCALE3 ABSPACK scaling algorithm. 
;
_computing_data_reduction
; 
CrysAlisPro, Agilent Technologies, 
Version 1.171.37.35 (release 13-08-2014 CrysAlis171 .NET) 
(compiled Aug 13 2014,18:06:01) 
Empirical absorption correction using spherical harmonics, 
 implemented in SCALE3 ABSPACK scaling algorithm. 
;
_computing_molecular_graphics SHELXTL
_computing_publication_material SHELXTL
_computing_structure_refinement 'SHELXL-97 (Sheldrick, 1997)'
_computing_structure_solution 'SHELXS-97 (Sheldrick, 1990)'
_diffrn_ambient_temperature 150(2)
_diffrn_detector_area_resol_mean 10.2496
_diffrn_measured_fraction_theta_full 0.999
_diffrn_measured_fraction_theta_max 0.999
_diffrn_measurement_device_type 'Xcalibur, Atlas, Gemini'
_diffrn_radiation_monochromator graphite
_diffrn_radiation_source 'fine-focus sealed tube'
_diffrn_radiation_type CuK\a
_diffrn_radiation_wavelength 1.54178
_diffrn_reflns_av_R_equivalents 0.0593
_diffrn_reflns_av_sigmaI/netI 0.0723
_diffrn_reflns_limit_h_max 18
_diffrn_reflns_limit_h_min -21
_diffrn_reflns_limit_k_max 21
_diffrn_reflns_limit_k_min -20
_diffrn_reflns_limit_l_max 20
_diffrn_reflns_limit_l_min -20
_diffrn_reflns_number 21055
_diffrn_reflns_theta_full 68.00
_diffrn_reflns_theta_max 68.00
_diffrn_reflns_theta_min 3.60
_exptl_absorpt_coefficient_mu 1.557
_exptl_absorpt_correction_T_max 1.00000
_exptl_absorpt_correction_T_min 0.77800
_exptl_absorpt_correction_type multi-scan
_exptl_absorpt_process_details
; 
CrysAlisPro, Agilent Technologies, 
Version 1.171.37.35 (release 13-08-2014 CrysAlis171 .NET) 
(compiled Aug 13 2014,18:06:01) 
Empirical absorption correction using spherical harmonics, 
 implemented in SCALE3 ABSPACK scaling algorithm. 
;
_exptl_crystal_density_diffrn 1.495
_exptl_crystal_density_method 'not measured'
_exptl_crystal_description plate
_exptl_crystal_F_000 2353
_exptl_crystal_size_max 0.20
_exptl_crystal_size_mid 0.15
_exptl_crystal_size_min 0.10
_refine_diff_density_max 1.128
_refine_diff_density_min -0.383
_refine_diff_density_rms 0.084
_refine_ls_extinction_method none
_refine_ls_goodness_of_fit_ref 1.173
_refine_ls_hydrogen_treatment mixed
_refine_ls_matrix_type full
_refine_ls_number_parameters 751
_refine_ls_number_reflns 9384
_refine_ls_number_restraints 42
_refine_ls_restrained_S_all 1.339
_refine_ls_R_factor_all 0.1223
_refine_ls_R_factor_gt 0.0787
_refine_ls_shift/su_max 0.010
_refine_ls_shift/su_mean 0.000
_refine_ls_structure_factor_coef Fsqd
_refine_ls_weighting_details 'calc w=1/[\s^2^(Fo^2^)+(0.1000P)^2^+1.5492P] where P=(Fo^2^+2Fc^2^)/3'
_refine_ls_weighting_scheme calc
_refine_ls_wR_factor_gt 0.2185
_refine_ls_wR_factor_ref 0.2509
_reflns_number_gt 5584
_reflns_number_total 9384
_reflns_threshold_expression >2sigma(I)
_cod_data_source_file om6b00077_si_002.cif
_cod_data_source_block ic17226
_cod_depositor_comments
;
The following automatic conversions were performed:

data item '_symmetry_cell_setting' value 'Monoclinic' was changed to
'monoclinic' in accordance with the
/home/saulius/struct/COD-crude-data/automatic-downloads/DataCite-retrospective/ACS/depositions/lib/dictionaries/cif_core.dic
dictionary named 'cif_core.dic' version 2.4.2 last updated on
2011-04-26.

Automatic conversion script
Id: cif_fix_values 6909 2019-04-08 15:41:33Z antanas 
;
_cod_original_cell_volume 5153.8(4)
_cod_original_sg_symbol_H-M P2(1)/c
_cod_database_code 4088431

loop_
_symmetry_equiv_pos_as_xyz
'x, y, z'
'-x, y+1/2, -z+1/2'
'-x, -y, -z'
'x, -y-1/2, z-1/2'

loop_
_atom_site_label
_atom_site_type_symbol
_atom_site_fract_x
_atom_site_fract_y
_atom_site_fract_z
_atom_site_U_iso_or_equiv
_atom_site_adp_type
_atom_site_occupancy
_atom_site_symmetry_multiplicity
_atom_site_calc_flag
_atom_site_refinement_flags
_atom_site_disorder_assembly
_atom_site_disorder_group
N1 N 0.6981(3) 0.1539(3) 0.1885(3) 0.0508(11) Uani 1 1 d . . .
N2 N 0.7869(3) 0.2356(3) 0.1944(3) 0.0503(11) Uani 1 1 d . . .
B1 B 0.8023(5) 0.1631(4) 0.3408(5) 0.0603(18) Uani 1 1 d . . .
H1 H 0.821(4) 0.099(4) 0.340(5) 0.090 Uiso 1 1 d . . .
C1 C 0.7640(3) 0.1882(3) 0.2428(4) 0.0473(13) Uani 1 1 d . . .
C2 C 0.6818(4) 0.1804(4) 0.1081(4) 0.0656(17) Uani 1 1 d . . .
H2A H 0.6388 0.1657 0.0586 0.079 Uiso 1 1 calc R . .
C3 C 0.7374(4) 0.2302(4) 0.1124(4) 0.0659(17) Uani 1 1 d . . .
H3A H 0.7416 0.2572 0.0664 0.079 Uiso 1 1 calc R . .
C4 C 0.6514(3) 0.0986(3) 0.2104(4) 0.0497(13) Uani 1 1 d . . .
C5 C 0.5826(4) 0.1221(3) 0.2190(5) 0.0608(16) Uani 1 1 d . . .
C6 C 0.5389(4) 0.0676(4) 0.2413(5) 0.0637(17) Uani 1 1 d . . .
H6A H 0.4922 0.0823 0.2493 0.076 Uiso 1 1 calc R . .
C7 C 0.5617(4) -0.0074(4) 0.2521(4) 0.0600(16) Uani 1 1 d . . .
C8 C 0.6288(4) -0.0283(3) 0.2380(4) 0.0559(15) Uani 1 1 d . . .
H8A H 0.6434 -0.0798 0.2427 0.067 Uiso 1 1 calc R . .
C9 C 0.6754(3) 0.0235(3) 0.2173(4) 0.0508(14) Uani 1 1 d . . .
C10 C 0.8548(3) 0.2851(3) 0.2219(4) 0.0477(13) Uani 1 1 d . . .
C11 C 0.9270(4) 0.2552(3) 0.2258(4) 0.0552(15) Uani 1 1 d . . .
C12 C 0.9910(4) 0.3042(4) 0.2498(4) 0.0606(16) Uani 1 1 d . . .
H12A H 1.0409 0.2861 0.2526 0.073 Uiso 1 1 calc R . .
C13 C 0.9842(4) 0.3779(4) 0.2697(5) 0.0675(17) Uani 1 1 d . . .
C14 C 0.9111(5) 0.4051(4) 0.2631(4) 0.0690(18) Uani 1 1 d . . .
H14A H 0.9063 0.4562 0.2767 0.083 Uiso 1 1 calc R . .
C15 C 0.8444(4) 0.3595(3) 0.2371(4) 0.0590(16) Uani 1 1 d . . .
C16 C 0.5511(4) 0.2020(4) 0.1988(6) 0.081(2) Uani 1 1 d . . .
H16A H 0.5889 0.2326 0.1843 0.121 Uiso 1 1 calc R . .
H16B H 0.5439 0.2237 0.2482 0.121 Uiso 1 1 calc R . .
H16C H 0.5004 0.2012 0.1511 0.121 Uiso 1 1 calc R . .
C17 C 0.5127(4) -0.0654(4) 0.2756(5) 0.074(2) Uani 1 1 d . . .
H17A H 0.4678 -0.0407 0.2831 0.110 Uiso 1 1 calc R . .
H17B H 0.5453 -0.0901 0.3284 0.110 Uiso 1 1 calc R . .
H17C H 0.4933 -0.1029 0.2306 0.110 Uiso 1 1 calc R . .
C18 C 0.7477(4) -0.0009(4) 0.2003(4) 0.0622(16) Uani 1 1 d . . .
H18A H 0.7547 -0.0553 0.2083 0.093 Uiso 1 1 calc R . .
H18B H 0.7944 0.0250 0.2394 0.093 Uiso 1 1 calc R . .
H18C H 0.7407 0.0119 0.1421 0.093 Uiso 1 1 calc R . .
C19 C 0.9350(4) 0.1748(4) 0.2046(6) 0.077(2) Uani 1 1 d . . .
H19A H 0.8838 0.1497 0.1890 0.116 Uiso 1 1 calc R . .
H19B H 0.9736 0.1497 0.2537 0.116 Uiso 1 1 calc R . .
H19C H 0.9528 0.1725 0.1571 0.116 Uiso 1 1 calc R . .
C20 C 1.0536(5) 0.4304(4) 0.2939(6) 0.094(3) Uani 1 1 d . . .
H20A H 1.0374 0.4803 0.3053 0.140 Uiso 1 1 calc R . .
H20B H 1.0729 0.4335 0.2475 0.140 Uiso 1 1 calc R . .
H20C H 1.0958 0.4114 0.3446 0.140 Uiso 1 1 calc R . .
C21 C 0.7631(5) 0.3907(4) 0.2225(5) 0.081(2) Uani 1 1 d . . .
H21A H 0.7673 0.4442 0.2368 0.122 Uiso 1 1 calc R . .
H21B H 0.7405 0.3638 0.2583 0.122 Uiso 1 1 calc R . .
H21C H 0.7289 0.3842 0.1631 0.122 Uiso 1 1 calc R . .
C22 C 0.7642(4) 0.1991(4) 0.4135(4) 0.0626(16) Uani 1 1 d . . .
C23 C 0.7641(4) 0.1328(4) 0.4591(4) 0.0608(16) Uani 1 1 d . . .
C24 C 0.8419(4) 0.1103(4) 0.5090(4) 0.0632(17) Uani 1 1 d . . .
C25 C 0.8929(4) 0.1586(4) 0.4914(4) 0.0633(17) Uani 1 1 d . . .
C26 C 0.8501(4) 0.2155(4) 0.4314(5) 0.0693(19) Uani 1 1 d . . .
C27 C 0.7028(5) 0.2574(4) 0.3856(5) 0.084(2) Uani 1 1 d . . .
H27A H 0.6878 0.2720 0.4328 0.126 Uiso 1 1 calc R . .
H27B H 0.6565 0.2377 0.3395 0.126 Uiso 1 1 calc R . .
H27C H 0.7232 0.3013 0.3657 0.126 Uiso 1 1 calc R . .
C28 C 0.6910(4) 0.0939(4) 0.4555(5) 0.079(2) Uani 1 1 d . . .
H28A H 0.7050 0.0496 0.4921 0.118 Uiso 1 1 calc R . .
H28B H 0.6607 0.0783 0.3973 0.118 Uiso 1 1 calc R . .
H28C H 0.6591 0.1281 0.4747 0.118 Uiso 1 1 calc R . .
C29 C 0.8636(5) 0.0403(4) 0.5608(5) 0.080(2) Uani 1 1 d . . .
H29A H 0.9211 0.0378 0.5898 0.120 Uiso 1 1 calc R . .
H29B H 0.8454 -0.0036 0.5240 0.120 Uiso 1 1 calc R . .
H29C H 0.8387 0.0406 0.6027 0.120 Uiso 1 1 calc R . .
C30 C 0.9791(4) 0.1527(6) 0.5262(5) 0.093(3) Uani 1 1 d . . .
H30A H 0.9950 0.1103 0.5655 0.139 Uiso 1 1 calc R . .
H30B H 1.0018 0.1992 0.5561 0.139 Uiso 1 1 calc R . .
H30C H 0.9981 0.1447 0.4802 0.139 Uiso 1 1 calc R . .
C31 C 0.8815(6) 0.2919(5) 0.4286(5) 0.094(3) Uani 1 1 d . . .
H31A H 0.9059 0.3116 0.4862 0.141 Uiso 1 1 calc R . .
H31B H 0.8383 0.3250 0.3953 0.141 Uiso 1 1 calc R . .
H31C H 0.9211 0.2896 0.4026 0.141 Uiso 1 1 calc R . .
C32 C 0.3548(3) 0.1613(3) 0.3296(3) 0.0430(12) Uani 1 1 d . . .
C33 C 0.3628(3) 0.1005(3) 0.3828(3) 0.0438(12) Uani 1 1 d . . .
C34 C 0.4270(3) 0.0861(3) 0.4552(3) 0.0450(12) Uani 1 1 d . . .
C35 C 0.4902(3) 0.1341(3) 0.4775(4) 0.0495(14) Uani 1 1 d . . .
C36 C 0.4863(3) 0.1954(3) 0.4270(4) 0.0495(14) Uani 1 1 d . . .
C37 C 0.4203(3) 0.2075(3) 0.3559(4) 0.0463(13) Uani 1 1 d . . .
C38 C 0.2686(3) 0.2481(3) 0.1919(3) 0.0413(12) Uani 1 1 d . . .
C39 C 0.3191(3) 0.2427(3) 0.1477(4) 0.0474(13) Uani 1 1 d . . .
C40 C 0.3245(3) 0.2948(3) 0.0912(4) 0.0488(13) Uani 1 1 d . . .
C41 C 0.2767(4) 0.3566(3) 0.0742(4) 0.0517(14) Uani 1 1 d . . .
C42 C 0.2234(3) 0.3644(3) 0.1134(4) 0.0497(13) Uani 1 1 d . . .
C43 C 0.2201(3) 0.3102(3) 0.1696(3) 0.0441(12) Uani 1 1 d . . .
C44 C 0.2288(3) 0.1108(3) 0.1873(3) 0.0436(12) Uani 1 1 d . . .
C45 C 0.2681(3) 0.0510(3) 0.1698(4) 0.0481(13) Uani 1 1 d . . .
C46 C 0.2364(4) 0.0023(3) 0.1036(4) 0.0537(14) Uani 1 1 d . . .
C47 C 0.1592(4) 0.0111(3) 0.0497(4) 0.0562(15) Uani 1 1 d . . .
C48 C 0.1166(3) 0.0686(3) 0.0641(4) 0.0514(14) Uani 1 1 d . . .
C49 C 0.1514(3) 0.1159(3) 0.1304(4) 0.0463(13) Uani 1 1 d . . .
C50 C 0.2164(3) 0.2004(3) 0.3153(3) 0.0427(12) Uani 1 1 d . . .
C51 C 0.2358(3) 0.2646(3) 0.3647(4) 0.0455(13) Uani 1 1 d . . .
C52 C 0.2005(4) 0.2865(3) 0.4194(4) 0.0499(13) Uani 1 1 d . . .
C53 C 0.1425(4) 0.2426(3) 0.4281(4) 0.0546(15) Uani 1 1 d . . .
C54 C 0.1224(3) 0.1763(3) 0.3831(4) 0.0509(14) Uani 1 1 d . . .
C55 C 0.1590(3) 0.1568(3) 0.3284(4) 0.0462(13) Uani 1 1 d . . .
B2 B 0.2669(4) 0.1791(3) 0.2558(4) 0.0427(14) Uani 1 1 d . . .
F1 F 0.30205(18) 0.05072(16) 0.3656(2) 0.0489(7) Uani 1 1 d . . .
F2 F 0.42840(19) 0.02739(18) 0.5049(2) 0.0560(8) Uani 1 1 d . . .
F3 F 0.55319(19) 0.1247(2) 0.5496(2) 0.0615(9) Uani 1 1 d . . .
F4 F 0.54777(19) 0.24418(19) 0.4488(2) 0.0607(9) Uani 1 1 d . . .
F5 F 0.42234(19) 0.27111(17) 0.3122(2) 0.0543(8) Uani 1 1 d . . .
F6 F 0.36781(18) 0.18248(17) 0.1615(2) 0.0538(8) Uani 1 1 d . . .
F7 F 0.3758(2) 0.2856(2) 0.0522(2) 0.0642(9) Uani 1 1 d . . .
F8 F 0.2805(2) 0.4083(2) 0.0185(2) 0.0672(10) Uani 1 1 d . . .
F9 F 0.1743(2) 0.42400(18) 0.0960(2) 0.0640(9) Uani 1 1 d . . .
F10 F 0.16480(18) 0.32285(17) 0.2035(2) 0.0511(8) Uani 1 1 d . . .
F11 F 0.34525(19) 0.03797(17) 0.2190(2) 0.0556(8) Uani 1 1 d . . .
F12 F 0.2800(2) -0.05428(19) 0.0907(2) 0.0700(10) Uani 1 1 d . . .
F13 F 0.1276(3) -0.0358(2) -0.0163(2) 0.0754(11) Uani 1 1 d . . .
F14 F 0.0409(2) 0.0793(2) 0.0103(2) 0.0686(10) Uani 1 1 d . . .
F15 F 0.10549(17) 0.17366(17) 0.1384(2) 0.0519(8) Uani 1 1 d . . .
F16 F 0.29275(19) 0.31077(16) 0.3602(2) 0.0510(8) Uani 1 1 d . . .
F17 F 0.2223(2) 0.35065(19) 0.4646(2) 0.0647(9) Uani 1 1 d . . .
F18 F 0.1071(2) 0.2623(2) 0.4806(2) 0.0682(10) Uani 1 1 d . . .
F19 F 0.0668(2) 0.13182(19) 0.3918(2) 0.0641(9) Uani 1 1 d . . .
F20 F 0.13538(18) 0.09097(16) 0.2876(2) 0.0523(8) Uani 1 1 d . . .
C56 C 0.5038(14) 0.0074(15) 0.025(2) 0.133(9) Uani 0.25 1 d PDU A -1
Cl1 Cl 0.4261(7) -0.0206(7) 0.0259(6) 0.121(3) Uani 0.25 1 d PDU A -1
Cl2 Cl 0.5424(8) -0.0544(9) -0.0098(8) 0.146(4) Uani 0.25 1 d PDU A -1
Cl3 Cl 0.4942(9) 0.0784(6) -0.0329(6) 0.143(5) Uani 0.25 1 d PDU A -1

loop_
_atom_site_aniso_label
_atom_site_aniso_U_11
_atom_site_aniso_U_22
_atom_site_aniso_U_33
_atom_site_aniso_U_23
_atom_site_aniso_U_13
_atom_site_aniso_U_12
N1 0.048(3) 0.045(3) 0.059(3) 0.009(2) 0.019(2) 0.006(2)
N2 0.048(3) 0.049(3) 0.058(3) 0.015(2) 0.025(2) 0.009(2)
B1 0.060(4) 0.057(4) 0.071(5) -0.002(4) 0.033(4) -0.002(3)
C1 0.043(3) 0.043(3) 0.061(3) 0.003(3) 0.026(3) 0.007(2)
C2 0.064(4) 0.071(4) 0.052(4) 0.012(3) 0.011(3) 0.008(3)
C3 0.072(4) 0.067(4) 0.061(4) 0.025(3) 0.026(4) 0.010(4)
C4 0.043(3) 0.050(3) 0.056(3) -0.001(3) 0.017(3) 0.001(3)
C5 0.052(3) 0.047(3) 0.088(5) 0.004(3) 0.032(3) 0.003(3)
C6 0.042(3) 0.059(4) 0.092(5) -0.004(4) 0.027(3) 0.000(3)
C7 0.052(4) 0.054(4) 0.068(4) 0.003(3) 0.016(3) -0.005(3)
C8 0.057(4) 0.044(3) 0.066(4) 0.007(3) 0.021(3) 0.004(3)
C9 0.049(3) 0.047(3) 0.055(3) 0.002(3) 0.017(3) 0.008(3)
C10 0.055(3) 0.043(3) 0.054(3) 0.008(3) 0.030(3) 0.005(3)
C11 0.060(4) 0.049(3) 0.065(4) 0.002(3) 0.033(3) 0.004(3)
C12 0.057(4) 0.057(4) 0.077(4) 0.014(3) 0.036(3) 0.004(3)
C13 0.075(5) 0.056(4) 0.076(4) 0.010(4) 0.034(4) -0.004(3)
C14 0.098(5) 0.040(3) 0.077(4) 0.006(3) 0.043(4) -0.002(3)
C15 0.073(4) 0.050(3) 0.065(4) 0.011(3) 0.038(3) 0.014(3)
C16 0.054(4) 0.056(4) 0.140(7) 0.005(4) 0.046(5) 0.004(3)
C17 0.053(4) 0.064(4) 0.101(5) 0.014(4) 0.026(4) -0.004(3)
C18 0.066(4) 0.054(4) 0.073(4) -0.001(3) 0.032(3) 0.007(3)
C19 0.057(4) 0.061(4) 0.119(6) -0.007(4) 0.039(4) 0.015(3)
C20 0.092(6) 0.067(5) 0.112(6) 0.002(5) 0.027(5) -0.026(4)
C21 0.096(6) 0.061(4) 0.100(6) 0.006(4) 0.051(5) 0.029(4)
C22 0.069(4) 0.059(4) 0.068(4) 0.003(3) 0.035(3) 0.007(3)
C23 0.070(4) 0.059(4) 0.060(4) -0.004(3) 0.032(3) -0.015(3)
C24 0.080(5) 0.055(4) 0.064(4) -0.005(3) 0.037(4) -0.003(3)
C25 0.060(4) 0.077(4) 0.059(4) -0.007(4) 0.028(3) -0.006(3)
C26 0.085(5) 0.065(4) 0.073(4) 0.001(4) 0.047(4) -0.015(4)
C27 0.109(6) 0.074(5) 0.094(5) 0.010(4) 0.066(5) 0.013(4)
C28 0.080(5) 0.078(5) 0.090(5) 0.006(4) 0.046(4) -0.007(4)
C29 0.102(6) 0.069(5) 0.068(4) -0.002(4) 0.031(4) 0.003(4)
C30 0.069(5) 0.138(8) 0.080(5) 0.008(5) 0.037(4) -0.002(5)
C31 0.125(7) 0.085(5) 0.082(5) -0.017(5) 0.050(5) -0.033(5)
C32 0.047(3) 0.040(3) 0.050(3) -0.003(2) 0.027(3) -0.001(2)
C33 0.043(3) 0.042(3) 0.054(3) -0.003(3) 0.028(3) 0.000(2)
C34 0.053(3) 0.039(3) 0.052(3) 0.004(3) 0.029(3) 0.008(2)
C35 0.045(3) 0.055(3) 0.051(3) -0.002(3) 0.021(3) 0.005(3)
C36 0.043(3) 0.051(3) 0.061(4) -0.009(3) 0.027(3) -0.004(3)
C37 0.049(3) 0.036(3) 0.062(3) 0.000(3) 0.031(3) 0.001(2)
C38 0.042(3) 0.036(3) 0.047(3) -0.003(2) 0.019(2) -0.007(2)
C39 0.043(3) 0.046(3) 0.056(3) -0.003(3) 0.021(3) -0.007(2)
C40 0.049(3) 0.049(3) 0.057(3) 0.002(3) 0.029(3) -0.008(3)
C41 0.060(4) 0.050(3) 0.050(3) 0.005(3) 0.026(3) -0.016(3)
C42 0.054(3) 0.041(3) 0.052(3) 0.001(3) 0.018(3) -0.003(3)
C43 0.048(3) 0.042(3) 0.047(3) 0.000(2) 0.024(3) -0.007(2)
C44 0.045(3) 0.040(3) 0.055(3) 0.002(3) 0.029(3) -0.006(2)
C45 0.047(3) 0.042(3) 0.061(3) 0.004(3) 0.027(3) -0.003(2)
C46 0.069(4) 0.037(3) 0.066(4) -0.005(3) 0.037(3) 0.002(3)
C47 0.072(4) 0.042(3) 0.055(3) -0.009(3) 0.024(3) -0.016(3)
C48 0.052(3) 0.045(3) 0.060(3) 0.002(3) 0.025(3) -0.009(3)
C49 0.053(3) 0.040(3) 0.055(3) 0.001(3) 0.031(3) -0.004(2)
C50 0.042(3) 0.038(3) 0.052(3) 0.006(2) 0.022(2) 0.005(2)
C51 0.048(3) 0.041(3) 0.053(3) 0.008(3) 0.025(3) 0.002(2)
C52 0.060(4) 0.042(3) 0.051(3) 0.000(3) 0.026(3) 0.012(3)
C53 0.063(4) 0.057(4) 0.057(3) 0.007(3) 0.036(3) 0.015(3)
C54 0.052(3) 0.052(3) 0.060(3) 0.011(3) 0.033(3) 0.003(3)
C55 0.052(3) 0.038(3) 0.055(3) 0.002(3) 0.027(3) 0.004(2)
B2 0.045(3) 0.039(3) 0.051(3) -0.002(3) 0.027(3) -0.003(3)
F1 0.0501(18) 0.0395(16) 0.0626(19) 0.0022(15) 0.0275(15) -0.0026(13)
F2 0.058(2) 0.0531(19) 0.0626(19) 0.0136(17) 0.0295(17) 0.0103(16)
F3 0.0512(19) 0.071(2) 0.0570(19) 0.0022(18) 0.0147(16) 0.0064(17)
F4 0.0499(19) 0.060(2) 0.072(2) -0.0049(18) 0.0221(17) -0.0103(16)
F5 0.0543(19) 0.0461(17) 0.065(2) 0.0014(16) 0.0256(16) -0.0101(15)
F6 0.0519(18) 0.0524(18) 0.069(2) 0.0036(16) 0.0359(16) 0.0015(15)
F7 0.061(2) 0.076(2) 0.070(2) 0.0051(19) 0.0414(18) -0.0066(18)
F8 0.080(3) 0.062(2) 0.067(2) 0.0162(19) 0.0371(19) -0.0083(19)
F9 0.078(2) 0.0487(19) 0.070(2) 0.0138(17) 0.0324(19) 0.0093(17)
F10 0.0515(18) 0.0480(17) 0.0605(19) 0.0057(15) 0.0284(16) 0.0042(14)
F11 0.054(2) 0.0463(18) 0.074(2) -0.0050(16) 0.0331(18) 0.0058(15)
F12 0.089(3) 0.0480(19) 0.082(2) -0.0120(19) 0.042(2) 0.0068(18)
F13 0.103(3) 0.050(2) 0.070(2) -0.0141(19) 0.029(2) -0.014(2)
F14 0.058(2) 0.066(2) 0.071(2) -0.0033(19) 0.0123(18) -0.0128(18)
F15 0.0429(17) 0.0506(18) 0.065(2) 0.0009(16) 0.0236(15) 0.0005(14)
F16 0.0575(19) 0.0405(16) 0.0609(19) -0.0049(15) 0.0287(16) -0.0064(14)
F17 0.084(3) 0.0511(19) 0.067(2) -0.0098(18) 0.0371(19) 0.0049(18)
F18 0.082(3) 0.069(2) 0.075(2) -0.002(2) 0.054(2) 0.0126(19)
F19 0.069(2) 0.062(2) 0.081(2) 0.0063(19) 0.051(2) -0.0038(18)
F20 0.0581(19) 0.0391(16) 0.072(2) -0.0009(16) 0.0380(17) -0.0055(14)
C56 0.166(15) 0.111(14) 0.070(13) 0.006(13) -0.015(13) -0.057(13)
Cl1 0.151(8) 0.141(8) 0.067(4) -0.020(5) 0.035(5) -0.047(7)
Cl2 0.165(10) 0.165(10) 0.086(7) -0.028(7) 0.022(7) -0.015(8)
Cl3 0.182(10) 0.107(7) 0.064(5) 0.029(5) -0.043(6) -0.073(6)

loop_
_atom_type_symbol
_atom_type_description
_atom_type_scat_dispersion_real
_atom_type_scat_dispersion_imag
_atom_type_scat_source
C C 0.0181 0.0091 'International Tables Vol C Tables 4.2.6.8 and 6.1.1.4'
H H 0.0000 0.0000 'International Tables Vol C Tables 4.2.6.8 and 6.1.1.4'
B B 0.0090 0.0039 'International Tables Vol C Tables 4.2.6.8 and 6.1.1.4'
N N 0.0311 0.0180 'International Tables Vol C Tables 4.2.6.8 and 6.1.1.4'
F F 0.0727 0.0534 'International Tables Vol C Tables 4.2.6.8 and 6.1.1.4'
Cl Cl 0.3639 0.7018 'International Tables Vol C Tables 4.2.6.8 and 6.1.1.4'

loop_
_geom_angle_atom_site_label_1
_geom_angle_atom_site_label_2
_geom_angle_atom_site_label_3
_geom_angle
C1 N1 C2 109.5(5)
C1 N1 C4 126.1(5)
C2 N1 C4 124.3(5)
C1 N2 C3 110.2(5)
C1 N2 C10 127.1(5)
C3 N2 C10 122.7(5)
C1 B1 C26 130.7(6)
C1 B1 C22 119.9(5)
C26 B1 C22 51.3(4)
N2 C1 N1 105.1(5)
N2 C1 B1 133.7(5)
N1 C1 B1 120.8(5)
C3 C2 N1 107.2(6)
C2 C3 N2 107.9(6)
C5 C4 C9 123.2(5)
C5 C4 N1 118.1(5)
C9 C4 N1 118.6(5)
C4 C5 C6 117.0(6)
C4 C5 C16 122.6(6)
C6 C5 C16 120.3(5)
C7 C6 C5 122.0(6)
C8 C7 C6 118.4(6)
C8 C7 C17 120.7(6)
C6 C7 C17 120.9(6)
C7 C8 C9 122.2(6)
C8 C9 C4 117.1(5)
C8 C9 C18 121.3(5)
C4 C9 C18 121.6(5)
C15 C10 C11 123.4(6)
C15 C10 N2 119.0(5)
C11 C10 N2 117.5(5)
C12 C11 C10 116.6(5)
C12 C11 C19 121.6(6)
C10 C11 C19 121.8(6)
C13 C12 C11 121.9(6)
C12 C13 C14 119.3(6)
C12 C13 C20 121.1(7)
C14 C13 C20 119.6(7)
C13 C14 C15 121.6(6)
C10 C15 C14 117.2(6)
C10 C15 C21 121.1(6)
C14 C15 C21 121.7(6)
C23 C22 C27 127.6(6)
C23 C22 C26 105.4(6)
C27 C22 C26 122.5(6)
C23 C22 B1 99.6(5)
C27 C22 B1 118.9(6)
C26 C22 B1 63.7(4)
C22 C23 C24 111.1(6)
C22 C23 C28 123.6(7)
C24 C23 C28 125.3(6)
C25 C24 C23 107.5(6)
C25 C24 C29 126.6(7)
C23 C24 C29 125.3(6)
C24 C25 C26 111.1(6)
C24 C25 C30 125.3(7)
C26 C25 C30 123.6(6)
C25 C26 C31 123.5(7)
C25 C26 C22 104.7(5)
C31 C26 C22 123.7(7)
C25 C26 B1 102.4(5)
C31 C26 B1 122.4(6)
C22 C26 B1 65.0(4)
C37 C32 C33 112.7(5)
C37 C32 B2 127.4(5)
C33 C32 B2 118.9(5)
F1 C33 C34 115.1(5)
F1 C33 C32 119.3(5)
C34 C33 C32 125.6(5)
F2 C34 C35 119.7(5)
F2 C34 C33 121.6(5)
C35 C34 C33 118.7(5)
F3 C35 C34 121.3(5)
F3 C35 C36 120.0(5)
C34 C35 C36 118.6(5)
F4 C36 C37 120.5(5)
F4 C36 C35 119.4(5)
C37 C36 C35 120.1(5)
F5 C37 C36 114.8(5)
F5 C37 C32 120.9(5)
C36 C37 C32 124.2(5)
C43 C38 C39 113.1(5)
C43 C38 B2 127.6(5)
C39 C38 B2 119.0(5)
F6 C39 C40 116.3(5)
F6 C39 C38 118.8(5)
C40 C39 C38 124.8(5)
F7 C40 C41 120.0(5)
F7 C40 C39 120.9(5)
C41 C40 C39 119.1(5)
F8 C41 C40 120.3(5)
F8 C41 C42 120.4(5)
C40 C41 C42 119.3(5)
F9 C42 C43 120.5(5)
F9 C42 C41 120.3(5)
C43 C42 C41 119.2(5)
F10 C43 C42 114.4(5)
F10 C43 C38 121.3(5)
C42 C43 C38 124.3(5)
C45 C44 C49 112.0(5)
C45 C44 B2 127.4(5)
C49 C44 B2 119.9(5)
F11 C45 C46 115.0(5)
F11 C45 C44 119.9(5)
C46 C45 C44 125.1(6)
F12 C46 C45 120.8(6)
F12 C46 C47 119.7(5)
C45 C46 C47 119.5(5)
F13 C47 C48 121.5(6)
F13 C47 C46 120.0(6)
C48 C47 C46 118.5(5)
F14 C48 C47 119.3(5)
F14 C48 C49 121.2(5)
C47 C48 C49 119.5(6)
C48 C49 F15 115.7(5)
C48 C49 C44 125.4(5)
F15 C49 C44 118.8(5)
C51 C50 C55 113.6(5)
C51 C50 B2 119.3(5)
C55 C50 B2 126.8(5)
F16 C51 C52 115.6(5)
F16 C51 C50 119.7(4)
C52 C51 C50 124.7(5)
F17 C52 C53 119.8(5)
F17 C52 C51 120.9(5)
C53 C52 C51 119.3(5)
F18 C53 C52 120.8(5)
F18 C53 C54 120.2(5)
C52 C53 C54 119.0(5)
F19 C54 C55 120.4(5)
F19 C54 C53 120.0(5)
C55 C54 C53 119.7(5)
F20 C55 C54 115.2(5)
F20 C55 C50 121.2(4)
C54 C55 C50 123.6(5)
C44 B2 C38 100.8(4)
C44 B2 C50 114.9(4)
C38 B2 C50 112.9(4)
C44 B2 C32 115.4(4)
C38 B2 C32 113.2(4)
C50 B2 C32 100.4(4)
Cl1 C56 Cl2 109.5(17)
Cl1 C56 Cl3 112.8(19)
Cl2 C56 Cl3 106.8(19)

loop_
_geom_bond_atom_site_label_1
_geom_bond_atom_site_label_2
_geom_bond_distance
N1 C1 1.359(7)
N1 C2 1.376(8)
N1 C4 1.440(7)
N2 C1 1.353(7)
N2 C3 1.358(8)
N2 C10 1.448(7)
B1 C1 1.618(10)
B1 C26 1.738(11)
B1 C22 1.757(10)
C2 C3 1.329(9)
C4 C5 1.384(8)
C4 C9 1.400(8)
C5 C6 1.395(9)
C5 C16 1.526(9)
C6 C7 1.391(9)
C7 C8 1.386(8)
C7 C17 1.517(8)
C8 C9 1.387(8)
C9 C18 1.517(8)
C10 C15 1.378(8)
C10 C11 1.401(8)
C11 C12 1.393(9)
C11 C19 1.497(9)
C12 C13 1.373(9)
C13 C14 1.385(9)
C13 C20 1.504(10)
C14 C15 1.391(9)
C15 C21 1.517(9)
C22 C23 1.414(9)
C22 C27 1.471(9)
C22 C26 1.511(9)
C23 C24 1.416(10)
C23 C28 1.484(9)
C24 C25 1.381(9)
C24 C29 1.496(9)
C25 C26 1.445(10)
C25 C30 1.464(9)
C26 C31 1.484(10)
C32 C37 1.383(7)
C32 C33 1.384(7)
C32 B2 1.661(9)
C33 F1 1.364(6)
C33 C34 1.374(8)
C34 F2 1.341(6)
C34 C35 1.372(8)
C35 F3 1.347(7)
C35 C36 1.376(8)
C36 F4 1.357(6)
C36 C37 1.372(8)
C37 F5 1.364(6)
C38 C43 1.379(7)
C38 C39 1.395(7)
C38 B2 1.651(8)
C39 F6 1.357(6)
C39 C40 1.368(8)
C40 F7 1.346(6)
C40 C41 1.367(8)
C41 F8 1.344(6)
C41 C42 1.379(8)
C42 F9 1.348(6)
C42 C43 1.379(7)
C43 F10 1.358(6)
C44 C45 1.378(7)
C44 C49 1.388(8)
C44 B2 1.651(8)
C45 F11 1.365(6)
C45 C46 1.370(8)
C46 F12 1.352(6)
C46 C47 1.377(9)
C47 F13 1.348(7)
C47 C48 1.363(8)
C48 F14 1.357(7)
C48 C49 1.363(8)
C49 F15 1.366(6)
C50 C51 1.385(8)
C50 C55 1.388(7)
C50 B2 1.652(8)
C51 F16 1.351(6)
C51 C52 1.375(7)
C52 F17 1.353(6)
C52 C53 1.367(8)
C53 F18 1.333(6)
C53 C54 1.383(8)
C54 F19 1.338(6)
C54 C55 1.380(7)
C55 F20 1.350(6)
C56 Cl1 1.51(2)
C56 Cl2 1.542(16)
C56 Cl3 1.58(4)
